data_7236531
loop_
_publ_author_name
'Logan, Matthew W.'
'Ayad, Suliman'
'Adamson, Jeremy D.'
'Dilbeck, Tristan'
'Hanson, Kenneth'
'Uribe-Romo, Fernando J.'

_publ_section_title
;
 Systematic variation of the optical bandgap in titanium based
 isoreticular metal--organic frameworks for photocatalytic reduction of
 CO2 under blue light
;
_journal_issue 23
_journal_name_full 'Journal of Materials Chemistry A'
_journal_page_first 11854
_journal_paper_doi 10.1039/C7TA00437K
_journal_volume 5
_journal_year 2017
_chemical_formula_sum 'C3.735 N0.315 O2.361 Ti0.25'
_chemical_formula_weight 99.02
_chemical_name_systematic MIL-125-NHhep
_space_group_IT_number 139
_space_group_name_Hall '-I 4 2'
_space_group_name_H-M_alt 'I 4/m m m'
_symmetry_cell_setting tetragonal
_symmetry_space_group_name_H-M 'I 4/m m m'
_audit_creation_date 2016-12-26T16:51
_audit_creation_method 'created in GSAS-II'
_audit_update_record
;
2017-01-13 deposited with the CCDC.
2017-04-07 downloaded from the CCDC.
;
_cell_angle_alpha 90
_cell_angle_beta 90
_cell_angle_gamma 90
_cell_formula_units_Z 32
_cell_length_a 18.854(27)
_cell_length_b 18.854(27)
_cell_length_c 18.292(23)
_cell_volume 6502(16)
_computing_structure_refinement 'GSAS-II (Toby & Von Dreele, J. Appl. Cryst. 46, 544-549, 2013)'
_diffrn_ambient_pressure 100
_diffrn_ambient_temperature 300
_diffrn_radiation_polarisn_ratio 2.8(28)
_diffrn_radiation_probe x-ray
_diffrn_radiation_type K\a~1,2~
_pd_block_id 2016-12-26T16:51|B2|Uribe-Romo|MiniFlex600
_pd_calc_method 'Rietveld Refinement'
_pd_instr_location ' ?'
_pd_meas_2theta_range_inc 0.02000
_pd_meas_2theta_range_max 39.98000
_pd_meas_2theta_range_min 3.00000
_pd_phase_name MIL-125-NHhep_1
_pd_proc_2theta_range_inc 0.02000
_pd_proc_2theta_range_max 37.15798
_pd_proc_2theta_range_min 0.17798
_pd_proc_info_datetime 2016-12-26T16:51
_pd_proc_info_excluded_regions ' ?'
_pd_proc_ls_background_function
; Background function: "chebyschev" function with 6 terms:
    2.01(5)e3, -3.7(11)e2, -2.17(18)e3, -1.7(4)e3, 5.08(17)e3, 
    -1.4(3)e3, 
;
_pd_proc_ls_pref_orient_corr
; Simple spherical harmonic correction Order = 2
    Coefficients:  0:0:C(2,0) = -2.53(24); 
;
_pd_proc_ls_profile_function
; Finger-Cox-Jephcoat function parameters U, V, W, X, Y, SH/L:
  peak variance(Gauss) = Utan(Th)^2^+Vtan(Th)+W:
  peak HW(Lorentz) = X/cos(Th)+Ytan(Th); SH/L = S/L+H/L
  U, V, W in (centideg)^2^, X & Y in centideg
    7.0(21)e3, -1.3(5)e3, 109(27), 6(6), 70(15), 0.0695(5), 
  Crystallite size model "isotropic" for MIL-125-NHhep_1 (microns)
  parameters: Size, G/L mix
    2(7), 1.000, 
  Mustrain model "isotropic" for MIL-125-NHhep_1 (10^6^)
    parameters: Mustrain, G/L mix
    15(26), 1.000, 

;
_pd_proc_ls_prof_R_factor 0.06291
_pd_proc_ls_prof_wR_expected 0.01663
_pd_proc_ls_prof_wR_factor 0.09196
_pd_proc_number_of_points 1850
_pd_spec_mounting ' ?'
_refine_ls_goodness_of_fit_all 5.623
_refine_ls_matrix_type full
_refine_ls_number_parameters 60
_refine_ls_R_Fsqd_factor 0.15916
_refine_ls_wR_factor_obs 0.09196
_reflns_d_resolution_high 2.464
_reflns_d_resolution_low 13.332
_reflns_limit_h_max 7
_reflns_limit_h_min 7
_reflns_limit_k_max 0
_reflns_limit_k_min 0
_reflns_limit_l_max 3
_reflns_limit_l_min 3
_reflns_number_total 88
_cod_data_source_file c7ta00437k2.cif
_cod_data_source_block B2
_cod_original_cell_volume 6502(27)
_cod_database_code 7236531
_refine_ls_r_f_factor 0.10029
_gsas_proc_ls_prof_r_b_factor 0.07049
_gsas_proc_ls_prof_wr_b_factor 0.10048

loop_
_space_group_symop_id
_space_group_symop_operation_xyz
1 x,y,z
2 -y,x,z
3 -x,-y,z
4 y,-x,z
5 -x,y,z
6 -y,-x,z
7 x,-y,z
8 y,x,z
9 -x,-y,-z
10 y,-x,-z
11 x,y,-z
12 -y,x,-z
13 x,-y,-z
14 y,x,-z
15 -x,y,-z
16 -y,-x,-z
17 1/2+x,1/2+y,1/2+z
18 1/2-y,1/2+x,1/2+z
19 1/2-x,1/2-y,1/2+z
20 1/2+y,1/2-x,1/2+z
21 1/2-x,1/2+y,1/2+z
22 1/2-y,1/2-x,1/2+z
23 1/2+x,1/2-y,1/2+z
24 1/2+y,1/2+x,1/2+z
25 1/2-x,1/2-y,1/2-z
26 1/2+y,1/2-x,1/2-z
27 1/2+x,1/2+y,1/2-z
28 1/2-y,1/2+x,1/2-z
29 1/2+x,1/2-y,1/2-z
30 1/2+y,1/2+x,1/2-z
31 1/2-x,1/2+y,1/2-z
32 1/2-y,1/2-x,1/2-z

loop_
_atom_site_label
_atom_site_type_symbol
_atom_site_fract_x
_atom_site_fract_y
_atom_site_fract_z
_atom_site_occupancy
_atom_site_adp_type
_atom_site_U_iso_or_equiv
_atom_site_symmetry_multiplicity
O1 O 0.22590 0.14420 0.42680 1.000 Uiso 0.08(20) 32
C2 C 0.19291 0.28122 0.28426 0.130 Uiso -0.4(8) 32
N3 N 0.13742 0.31587 0.31910 0.250 Uiso 0.1(5) 32
C4 C 0.07585 0.93031 0.95298 0.130 Uiso 0.2(10) 32
C5 C 0.69041 0.84186 0.43699 0.130 Uiso -0.1(15) 32
C6 C -0.40901 0.75345 0.92554 0.130 Uiso -0.3(6) 32
C7 C 0.46480 0.29270 0.84857 0.130 Uiso -5.4(7) 32
C8 C 0.27840 -0.73561 0.63308 0.130 Uiso -0.0(5) 32
C9 C 0.70044 0.28626 0.84446 0.130 Uiso -0.3(7) 32
C10 C 0.44058 0.26993 0.82850 0.130 Uiso -2.1(7) 32
C11 C 0.57914 0.42088 0.75984 0.130 Uiso -2.7(5) 32
C12 C 0.75979 0.14703 0.73076 0.130 Uiso 0.5(29) 32
C13 C 0.81982 0.22603 0.78947 0.130 Uiso 0.1(5) 32
C14 C -0.83465 1.63676 -0.05299 0.130 Uiso -1.1(9) 32
C15 C 0.71684 0.61524 0.74327 0.130 Uiso -4.1(11) 32
C16 C 1.17159 0.61056 0.58168 0.130 Uiso 2(6) 32
C17 C 0.28572 0.75665 0.21800 0.130 Uiso -0.1(7) 32
C18 C 0.87058 0.61801 0.21472 0.130 Uiso -2.7(9) 32
C19 C 0.47749 0.48109 0.34771 0.130 Uiso 1(14) 32
C20 C 0.95350 0.76164 0.36406 0.130 Uiso -0.3(7) 32
C21 C 0.55010 0.54162 0.28089 0.130 Uiso 0.3(28) 32
C22 C 0.49006 0.47606 0.35509 0.130 Uiso 2(15) 32
C23 C 0.47193 0.55935 0.29016 0.130 Uiso -4(3) 32
C24 C 1.03697 0.03807 0.20403 0.130 Uiso -3.3(19) 32
Ti25 Ti 0.20830 0.07400 0.50000 0.500 Uiso 0.17(15) 16
O26 O 0.31110 0.05800 0.50000 0.500 Uiso 1.0(7) 16
C27 C 0.46333 0.06514 0.50000 0.500 Uiso 0.6(5) 16
N28 N 0.42348 0.12294 0.50000 0.130 Uiso 0.1(11) 16
O29 O 0.18190 0.00000 0.42650 0.500 Uiso -0.39(16) 16
O30 O 0.10740 0.10740 0.50000 0.250 Uiso -0.7(4) 8
C31 C 0.35070 0.00000 0.50000 0.250 Uiso 0.1(11) 8
C32 C 0.42650 0.00000 0.50000 0.250 Uiso -1.9(8) 8
C33 C 0.19400 0.19400 0.40230 0.500 Uiso -0.9(5) 16
C34 C 0.22250 0.22250 0.32090 0.500 Uiso -0.1(4) 16
Ow18 O 0.00000 0.00000 0.543(6) 2.20(27) Uiso 0.253 4
Ow22 O 0.00000 0.215(6) 0.00000 2.09(23) Uiso 0.253 8

loop_
_atom_type_symbol
_atom_type_number_in_cell
C 119.52
N 10.08
O 75.544
Ti 8

loop_
_diffrn_radiation_wavelength
_diffrn_radiation_wavelength_wt
_diffrn_radiation_wavelength_id
1.54050 1.0 1
1.54430 0.5000 2

loop_
_geom_angle_atom_site_label_1
_geom_angle_atom_site_label_2
_geom_angle_atom_site_label_3
_geom_angle
_geom_angle_site_symmetry_1
_geom_angle_site_symmetry_2
_geom_angle_site_symmetry_3
_geom_angle_publ_flag
C6 O1 Ti25 58.624 24_454 1_555 1_555 yes
C6 O1 C33 156.373 24_454 1_555 1_555 yes
Ti25 O1 C33 135.663 1_555 1_555 1_555 yes
C2 C2 N3 119.909 32_555 1_555 1_555 yes
C2 C2 C12 105.464 32_555 1_555 10_566 yes
N3 C2 C12 82.193 1_555 1_555 10_566 yes
C2 C2 C17 23.496 32_555 1_555 2_655 yes
N3 C2 C17 143.052 1_555 1_555 2_655 yes
C12 C2 C17 107.568 10_566 1_555 2_655 yes
C2 C2 C17 88.547 32_555 1_555 31_545 yes
N3 C2 C17 151.46 1_555 1_555 31_545 yes
C12 C2 C17 88.368 10_566 1_555 31_545 yes
C17 C2 C17 65.486 2_655 1_555 31_545 yes
C2 C2 C34 123.332 32_555 1_555 1_555 yes
N3 C2 C34 116.724 1_555 1_555 1_555 yes
C12 C2 C34 83.531 10_566 1_555 1_555 yes
C17 C2 C34 99.949 2_655 1_555 1_555 yes
C17 C2 C34 35.044 31_545 1_555 1_555 yes
C2 N3 C18 112.306 1_555 1_555 30_445 yes
O1 C6 C20 116.415 24_455 1_555 19_565 yes
O1 C6 Ti25 85.284 24_455 1_555 24_455 yes
C20 C6 Ti25 115.813 19_565 1_555 24_455 yes
C7 C7 C10 128.951 5_655 1_555 1_555 yes
C7 C7 C20 108.123 5_655 1_555 17_445 yes
C10 C7 C20 60.509 1_555 1_555 17_445 yes
C17 C9 C17 44.233 9_666 1_555 14_556 yes
C17 C9 C33 163.649 9_666 1_555 20_555 yes
C17 C9 C33 139.716 14_556 1_555 20_555 yes
C17 C9 C34 33.88 9_666 1_555 20_555 yes
C17 C9 C34 15.082 14_556 1_555 20_555 yes
C33 C9 C34 144.118 20_555 1_555 20_555 yes
C7 C10 C20 56.835 1_555 1_555 17_445 yes
C21 C11 C21 11.14 10_566 1_555 13_566 yes
C21 C11 C23 12.66 10_566 1_555 9_666 yes
C21 C11 C23 23.508 13_566 1_555 9_666 yes
C21 C11 C23 23.514 10_566 1_555 14_556 yes
C21 C11 C23 12.667 13_566 1_555 14_556 yes
C23 C11 C23 35.196 9_666 1_555 14_556 yes
C21 C11 C24 6.652 10_566 1_555 20_565 yes
C21 C11 C24 5.64 13_566 1_555 20_565 yes
C23 C11 C24 18.21 9_666 1_555 20_565 yes
C23 C11 C24 17.104 14_556 1_555 20_565 yes
C21 C11 C24 5.646 10_566 1_555 23_455 yes
C21 C11 C24 6.645 13_566 1_555 23_455 yes
C23 C11 C24 17.105 9_666 1_555 23_455 yes
C23 C11 C24 18.209 14_556 1_555 23_455 yes
C24 C11 C24 1.109 20_565 1_555 23_455 yes
C2 C12 C13 88.534 12_656 1_555 6_665 yes
C2 C12 C15 160.116 12_656 1_555 31_646 yes
C13 C12 C15 76.94 6_665 1_555 31_646 yes
C2 C12 C17 27.637 12_656 1_555 22_655 yes
C13 C12 C17 74.204 6_665 1_555 22_655 yes
C15 C12 C17 149.402 31_646 1_555 22_655 yes
C12 C13 C13 119.766 6_665 1_555 6_665 yes
C12 C13 C15 38.751 6_665 1_555 28_646 yes
C13 C13 C15 122.752 6_665 1_555 28_646 yes
C5 C14 C16 98.459 23_374 1_555 30_355 yes
C12 C15 C13 64.309 31_656 1_555 26_566 yes
C2 C17 C2 67.957 4_565 1_555 31_555 yes
C2 C17 C9 172.08 4_565 1_555 9_666 yes
C2 C17 C9 104.706 31_555 1_555 9_666 yes
C2 C17 C9 174.512 4_565 1_555 14_556 yes
C2 C17 C9 117.292 31_555 1_555 14_556 yes
C9 C17 C9 12.652 9_666 1_555 14_556 yes
C2 C17 C12 93.344 4_565 1_555 22_564 yes
C2 C17 C12 63.995 31_555 1_555 22_564 yes
C9 C17 C12 80.393 9_666 1_555 22_564 yes
C9 C17 C12 87.925 14_556 1_555 22_564 yes
C2 C17 C17 113.388 4_565 1_555 6_665 yes
C2 C17 C17 174.47 31_555 1_555 6_665 yes
C9 C17 C17 74.209 9_666 1_555 6_665 yes
C9 C17 C17 61.557 14_556 1_555 6_665 yes
C12 C17 C17 120.723 22_564 1_555 6_665 yes
C2 C17 C17 23.5 4_565 1_555 30_455 yes
C2 C17 C17 91.014 31_555 1_555 30_455 yes
C9 C17 C17 164.209 9_666 1_555 30_455 yes
C9 C17 C17 151.557 14_556 1_555 30_455 yes
C12 C17 C17 108.521 22_564 1_555 30_455 yes
C17 C17 C17 90 6_665 1_555 30_455 yes
C2 C17 C34 167.04 4_565 1_555 28_555 yes
C2 C17 C34 123.641 31_555 1_555 28_555 yes
C9 C17 C34 20.876 9_666 1_555 28_555 yes
C9 C17 C34 9.574 14_556 1_555 28_555 yes
C12 C17 C34 97.263 22_564 1_555 28_555 yes
C17 C17 C34 54.469 6_665 1_555 28_555 yes
C17 C17 C34 143.774 30_455 1_555 28_555 yes
N3 C18 C18 124.389 30_555 1_555 32_665 yes
C19 C19 C19 45 2_655 1_555 3_665 yes
C19 C19 C19 90 2_655 1_555 4_565 yes
C19 C19 C19 45 3_665 1_555 4_565 yes
C19 C19 C19 4.96 2_655 1_555 5_655 yes
C19 C19 C19 40.04 3_665 1_555 5_655 yes
C19 C19 C19 85.04 4_565 1_555 5_655 yes
C19 C19 C19 49.96 2_655 1_555 6_665 yes
C19 C19 C19 4.96 3_665 1_555 6_665 yes
C19 C19 C19 40.04 4_565 1_555 6_665 yes
C19 C19 C19 45 5_655 1_555 6_665 yes
C19 C19 C19 94.96 2_655 1_555 7_565 yes
C19 C19 C19 49.96 3_665 1_555 7_565 yes
C19 C19 C19 4.96 4_565 1_555 7_565 yes
C19 C19 C19 90 5_655 1_555 7_565 yes
C19 C19 C19 45 6_665 1_555 7_565 yes
C19 C19 C21 110.17 2_655 1_555 3_665 yes
C19 C19 C21 118.864 3_665 1_555 3_665 yes
C19 C19 C21 109.748 4_565 1_555 3_665 yes
C19 C19 C21 111.884 5_655 1_555 3_665 yes
C19 C19 C21 118.718 6_665 1_555 3_665 yes
C19 C19 C21 107.867 7_565 1_555 3_665 yes
C19 C19 C21 102.687 2_655 1_555 6_665 yes
C19 C19 C21 117.785 3_665 1_555 6_665 yes
C19 C19 C21 116.079 4_565 1_555 6_665 yes
C19 C19 C21 104.881 5_655 1_555 6_665 yes
C19 C19 C21 118.545 6_665 1_555 6_665 yes
C19 C19 C21 114.77 7_565 1_555 6_665 yes
C21 C19 C21 9.256 3_665 1_555 6_665 yes
C19 C19 C22 18.02 2_655 1_555 2_655 yes
C19 C19 C22 30.249 3_665 1_555 2_655 yes
C19 C19 C22 74.294 4_565 1_555 2_655 yes
C19 C19 C22 13.882 5_655 1_555 2_655 yes
C19 C19 C22 35.014 6_665 1_555 2_655 yes
C19 C19 C22 79.195 7_565 1_555 2_655 yes
C21 C19 C22 123.4 3_665 1_555 2_655 yes
C21 C19 C22 117.275 6_665 1_555 2_655 yes
C19 C19 C22 58.142 2_655 1_555 3_665 yes
C19 C19 C22 14.873 3_665 1_555 3_665 yes
C19 C19 C22 32.963 4_565 1_555 3_665 yes
C19 C19 C22 53.246 5_655 1_555 3_665 yes
C19 C19 C22 10.915 6_665 1_555 3_665 yes
C19 C19 C22 37.791 7_565 1_555 3_665 yes
C21 C19 C22 125.533 3_665 1_555 3_665 yes
C21 C19 C22 126.857 6_665 1_555 3_665 yes
C22 C19 C22 41.511 2_655 1_555 3_665 yes
C19 C19 C22 97.576 2_655 1_555 4_565 yes
C19 C19 C22 54.075 3_665 1_555 4_565 yes
C19 C19 C22 15.928 4_565 1_555 4_565 yes
C19 C19 C22 92.763 5_655 1_555 4_565 yes
C19 C19 C22 49.354 6_665 1_555 4_565 yes
C19 C19 C22 14.209 7_565 1_555 4_565 yes
C21 C19 C22 119.355 3_665 1_555 4_565 yes
C21 C19 C22 127.113 6_665 1_555 4_565 yes
C22 C19 C22 80.156 2_655 1_555 4_565 yes
C22 C19 C22 39.734 3_665 1_555 4_565 yes
C19 C19 C22 12.886 2_655 1_555 5_655 yes
C19 C19 C22 49.991 3_665 1_555 5_655 yes
C19 C19 C22 93.762 4_565 1_555 5_655 yes
C19 C19 C22 15.096 5_655 1_555 5_655 yes
C19 C19 C22 54.768 6_665 1_555 5_655 yes
C19 C19 C22 98.607 7_565 1_555 5_655 yes
C21 C19 C22 120.041 3_665 1_555 5_655 yes
C21 C19 C22 111.771 6_665 1_555 5_655 yes
C22 C19 C22 19.755 2_655 1_555 5_655 yes
C22 C19 C22 60.815 3_665 1_555 5_655 yes
C22 C19 C22 98.066 4_565 1_555 5_655 yes
C19 C19 C22 37.453 2_655 1_555 6_665 yes
C19 C19 C22 11.064 3_665 1_555 6_665 yes
C19 C19 C22 53.553 4_565 1_555 6_665 yes
C19 C19 C22 32.622 5_655 1_555 6_665 yes
C19 C19 C22 15.089 6_665 1_555 6_665 yes
C19 C19 C22 58.452 7_565 1_555 6_665 yes
C21 C19 C22 126.03 3_665 1_555 6_665 yes
C21 C19 C22 123.274 6_665 1_555 6_665 yes
C22 C19 C22 20.743 2_655 1_555 6_665 yes
C22 C19 C22 20.835 3_665 1_555 6_665 yes
C22 C19 C22 60.141 4_565 1_555 6_665 yes
C22 C19 C22 40.309 5_655 1_555 6_665 yes
C19 C19 C22 78.765 2_655 1_555 7_565 yes
C19 C19 C22 34.692 3_665 1_555 7_565 yes
C19 C19 C22 14.542 4_565 1_555 7_565 yes
C19 C19 C22 73.871 5_655 1_555 7_565 yes
C19 C19 C22 29.956 6_665 1_555 7_565 yes
C19 C19 C22 18.65 7_565 1_555 7_565 yes
C21 C19 C22 122.205 3_665 1_555 7_565 yes
C21 C19 C22 127.32 6_665 1_555 7_565 yes
C22 C19 C22 61.899 2_655 1_555 7_565 yes
C22 C19 C22 20.625 3_665 1_555 7_565 yes
C22 C19 C22 19.398 4_565 1_555 7_565 yes
C22 C19 C22 80.783 5_655 1_555 7_565 yes
C22 C19 C22 41.385 6_665 1_555 7_565 yes
C19 C19 C23 122.131 2_655 1_555 2_655 yes
C19 C19 C23 120.333 3_665 1_555 2_655 yes
C19 C19 C23 100.506 4_565 1_555 2_655 yes
C19 C19 C23 123.068 5_655 1_555 2_655 yes
C19 C19 C23 118.8 6_665 1_555 2_655 yes
C19 C19 C23 97.798 7_565 1_555 2_655 yes
C21 C19 C23 14.253 3_665 1_555 2_655 yes
C21 C19 C23 23.48 6_665 1_555 2_655 yes
C22 C19 C23 132.762 2_655 1_555 2_655 yes
C22 C19 C23 122.885 3_665 1_555 2_655 yes
C22 C19 C23 107.713 4_565 1_555 2_655 yes
C22 C19 C23 133.06 5_655 1_555 2_655 yes
C22 C19 C23 129.64 6_665 1_555 2_655 yes
C22 C19 C23 114.275 7_565 1_555 2_655 yes
C19 C19 C23 119.913 2_655 1_555 6_665 yes
C19 C19 C23 88.584 3_665 1_555 6_665 yes
C19 C19 C23 57.749 4_565 1_555 6_665 yes
C19 C19 C23 116.787 5_655 1_555 6_665 yes
C19 C19 C23 84.967 6_665 1_555 6_665 yes
C19 C19 C23 54.918 7_565 1_555 6_665 yes
C21 C19 C23 53.855 3_665 1_555 6_665 yes
C21 C19 C23 61.977 6_665 1_555 6_665 yes
C22 C19 C23 115.597 2_655 1_555 6_665 yes
C22 C19 C23 84.59 3_665 1_555 6_665 yes
C22 C19 C23 65.512 4_565 1_555 6_665 yes
C22 C19 C23 131.815 5_655 1_555 6_665 yes
C22 C19 C23 99.648 6_665 1_555 6_665 yes
C22 C19 C23 71.869 7_565 1_555 6_665 yes
C23 C19 C23 42.88 2_655 1_555 6_665 yes
C19 C19 C23 91.698 2_655 1_555 7_565 yes
C19 C19 C23 115.958 3_665 1_555 7_565 yes
C19 C19 C23 126.114 4_565 1_555 7_565 yes
C19 C19 C23 94.616 5_655 1_555 7_565 yes
C19 C19 C23 118.054 6_665 1_555 7_565 yes
C19 C19 C23 125.777 7_565 1_555 7_565 yes
C21 C19 C23 23.601 3_665 1_555 7_565 yes
C21 C19 C23 14.372 6_665 1_555 7_565 yes
C22 C19 C23 107.975 2_655 1_555 7_565 yes
C22 C19 C23 128.083 3_665 1_555 7_565 yes
C22 C19 C23 139.215 4_565 1_555 7_565 yes
C22 C19 C23 99.339 5_655 1_555 7_565 yes
C22 C19 C23 118.59 6_665 1_555 7_565 yes
C22 C19 C23 134.761 7_565 1_555 7_565 yes
C23 C19 C23 37.736 2_655 1_555 7_565 yes
C23 C19 C23 75.423 6_665 1_555 7_565 yes
C19 C19 C24 103.253 2_655 1_555 25_655 yes
C19 C19 C24 114.867 3_665 1_555 25_655 yes
C19 C19 C24 111.435 4_565 1_555 25_655 yes
C19 C19 C24 105.07 5_655 1_555 25_655 yes
C19 C19 C24 115.295 6_665 1_555 25_655 yes
C19 C19 C24 110.137 7_565 1_555 25_655 yes
C21 C19 C24 6.977 3_665 1_555 25_655 yes
C21 C19 C24 4.645 6_665 1_555 25_655 yes
C22 C19 C24 116.873 2_655 1_555 25_655 yes
C22 C19 C24 123.148 3_665 1_555 25_655 yes
C22 C19 C24 122.57 4_565 1_555 25_655 yes
C22 C19 C24 113.067 5_655 1_555 25_655 yes
C22 C19 C24 121.084 6_665 1_555 25_655 yes
C22 C19 C24 122.772 7_565 1_555 25_655 yes
C23 C19 C24 20.832 2_655 1_555 25_655 yes
C23 C19 C24 57.62 6_665 1_555 25_655 yes
C23 C19 C24 18.103 7_565 1_555 25_655 yes
C19 C19 C24 39.917 2_655 1_555 26_565 yes
C19 C19 C24 64.496 3_665 1_555 26_565 yes
C19 C19 C24 99.093 4_565 1_555 26_565 yes
C19 C19 C24 41.372 5_655 1_555 26_565 yes
C19 C19 C24 68.136 6_665 1_555 26_565 yes
C19 C19 C24 102.93 7_565 1_555 26_565 yes
C21 C19 C24 70.513 3_665 1_555 26_565 yes
C21 C19 C24 63.726 6_665 1_555 26_565 yes
C22 C19 C24 53.598 2_655 1_555 26_565 yes
C22 C19 C24 79.044 3_665 1_555 26_565 yes
C22 C19 C24 113.752 4_565 1_555 26_565 yes
C22 C19 C24 51.284 5_655 1_555 26_565 yes
C22 C19 C24 64.267 6_665 1_555 26_565 yes
C22 C19 C24 95.857 7_565 1_555 26_565 yes
C23 C19 C24 82.23 2_655 1_555 26_565 yes
C23 C19 C24 92.408 6_665 1_555 26_565 yes
C23 C19 C24 55.075 7_565 1_555 26_565 yes
C24 C19 C24 63.705 25_655 1_555 26_565 yes
C19 C19 C24 105.371 2_655 1_555 28_545 yes
C19 C19 C24 71.739 3_665 1_555 28_545 yes
C19 C19 C24 44.911 4_565 1_555 28_545 yes
C19 C19 C24 101.703 5_655 1_555 28_545 yes
C19 C19 C24 68.181 6_665 1_555 28_545 yes
C19 C19 C24 43.242 7_565 1_555 28_545 yes
C21 C19 C24 64.839 3_665 1_555 28_545 yes
C21 C19 C24 71.531 6_665 1_555 28_545 yes
C22 C19 C24 99.11 2_655 1_555 28_545 yes
C22 C19 C24 68.417 3_665 1_555 28_545 yes
C22 C19 C24 56.05 4_565 1_555 28_545 yes
C22 C19 C24 116.381 5_655 1_555 28_545 yes
C22 C19 C24 82.802 6_665 1_555 28_545 yes
C22 C19 C24 57.98 7_565 1_555 28_545 yes
C23 C19 C24 56.428 2_655 1_555 28_545 yes
C23 C19 C24 16.851 6_665 1_555 28_545 yes
C23 C19 C24 83.182 7_565 1_555 28_545 yes
C24 C19 C24 66.903 25_655 1_555 28_545 yes
C24 C19 C24 84.737 26_565 1_555 28_545 yes
C19 C19 C24 40.541 2_655 1_555 29_455 yes
C19 C19 C24 65.52 3_665 1_555 29_455 yes
C19 C19 C24 100.016 4_565 1_555 29_455 yes
C19 C19 C24 42.093 5_655 1_555 29_455 yes
C19 C19 C24 69.162 6_665 1_555 29_455 yes
C19 C19 C24 103.827 7_565 1_555 29_455 yes
C21 C19 C24 69.805 3_665 1_555 29_455 yes
C21 C19 C24 62.935 6_665 1_555 29_455 yes
C22 C19 C24 54.422 2_655 1_555 29_455 yes
C22 C19 C24 80.07 3_665 1_555 29_455 yes
C22 C19 C24 114.72 4_565 1_555 29_455 yes
C22 C19 C24 51.777 5_655 1_555 29_455 yes
C22 C19 C24 65.254 6_665 1_555 29_455 yes
C22 C19 C24 96.863 7_565 1_555 29_455 yes
C23 C19 C24 81.637 2_655 1_555 29_455 yes
C23 C19 C24 92.522 6_665 1_555 29_455 yes
C23 C19 C24 54.154 7_565 1_555 29_455 yes
C24 C19 C24 62.977 25_655 1_555 29_455 yes
C24 C19 C24 1.026 26_565 1_555 29_455 yes
C24 C19 C24 85.112 28_545 1_555 29_455 yes
C19 C19 C24 104.488 2_655 1_555 31_655 yes
C19 C19 C24 70.677 3_665 1_555 31_655 yes
C19 C19 C24 44.1 4_565 1_555 31_655 yes
C19 C19 C24 100.786 5_655 1_555 31_655 yes
C19 C19 C24 67.117 6_665 1_555 31_655 yes
C19 C19 C24 42.517 7_565 1_555 31_655 yes
C21 C19 C24 65.65 3_665 1_555 31_655 yes
C21 C19 C24 72.253 6_665 1_555 31_655 yes
C22 C19 C24 98.09 2_655 1_555 31_655 yes
C22 C19 C24 67.375 3_665 1_555 31_655 yes
C22 C19 C24 55.441 4_565 1_555 31_655 yes
C22 C19 C24 115.43 5_655 1_555 31_655 yes
C22 C19 C24 81.74 6_665 1_555 31_655 yes
C22 C19 C24 57.076 7_565 1_555 31_655 yes
C23 C19 C24 57.376 2_655 1_555 31_655 yes
C23 C19 C24 17.911 6_665 1_555 31_655 yes
C23 C19 C24 83.777 7_565 1_555 31_655 yes
C24 C19 C24 67.619 25_655 1_555 31_655 yes
C24 C19 C24 84.348 26_565 1_555 31_655 yes
C24 C19 C24 1.065 28_545 1_555 31_655 yes
C24 C19 C24 84.74 29_455 1_555 31_655 yes
C19 C19 C24 104.528 2_655 1_555 32_565 yes
C19 C19 C24 115.053 3_665 1_555 32_565 yes
C19 C19 C24 110.365 4_565 1_555 32_565 yes
C19 C19 C24 106.261 5_655 1_555 32_565 yes
C19 C19 C24 115.329 6_665 1_555 32_565 yes
C19 C19 C24 108.966 7_565 1_555 32_565 yes
C21 C19 C24 5.641 3_665 1_555 32_565 yes
C21 C19 C24 5.85 6_665 1_555 32_565 yes
C22 C19 C24 117.905 2_655 1_555 32_565 yes
C22 C19 C24 122.937 3_665 1_555 32_565 yes
C22 C19 C24 121.264 4_565 1_555 32_565 yes
C22 C19 C24 114.472 5_655 1_555 32_565 yes
C22 C19 C24 121.549 6_665 1_555 32_565 yes
C22 C19 C24 121.925 7_565 1_555 32_565 yes
C23 C19 C24 19.285 2_655 1_555 32_565 yes
C23 C19 C24 56.193 6_665 1_555 32_565 yes
C23 C19 C24 19.647 7_565 1_555 32_565 yes
C24 C19 C24 1.592 25_655 1_555 32_565 yes
C24 C19 C24 64.889 26_565 1_555 32_565 yes
C24 C19 C24 65.724 28_545 1_555 32_565 yes
C24 C19 C24 64.176 29_455 1_555 32_565 yes
C24 C19 C24 66.457 31_655 1_555 32_565 yes
C6 C20 C7 132.634 19_564 1_555 17_554 yes
C6 C20 C10 124.103 19_564 1_555 17_554 yes
C7 C20 C10 62.656 17_554 1_555 17_554 yes
C11 C21 C11 0.033 12_656 1_555 13_566 yes
C11 C21 C19 157.249 12_656 1_555 3_665 yes
C11 C21 C19 157.26 13_566 1_555 3_665 yes
C11 C21 C19 155.569 12_656 1_555 6_665 yes
C11 C21 C19 155.585 13_566 1_555 6_665 yes
C19 C21 C19 3.912 3_665 1_555 6_665 yes
C11 C21 C22 159.475 12_656 1_555 6_665 yes
C11 C21 C22 159.479 13_566 1_555 6_665 yes
C19 C21 C22 5.44 3_665 1_555 6_665 yes
C19 C21 C22 9.324 6_665 1_555 6_665 yes
C11 C21 C23 113.161 12_656 1_555 1_555 yes
C11 C21 C23 113.192 13_566 1_555 1_555 yes
C19 C21 C23 66.961 3_665 1_555 1_555 yes
C19 C21 C23 63.473 6_665 1_555 1_555 yes
C22 C21 C23 71.424 6_665 1_555 1_555 yes
C11 C21 C23 100.35 12_656 1_555 5_655 yes
C11 C21 C23 100.382 13_566 1_555 5_655 yes
C19 C21 C23 68.985 3_665 1_555 5_655 yes
C19 C21 C23 65.08 6_665 1_555 5_655 yes
C22 C21 C23 74.401 6_665 1_555 5_655 yes
C23 C21 C23 27.799 1_555 1_555 5_655 yes
C11 C21 C23 128.124 12_656 1_555 8_555 yes
C11 C21 C23 128.094 13_566 1_555 8_555 yes
C19 C21 C23 68.652 3_665 1_555 8_555 yes
C19 C21 C23 72.047 6_665 1_555 8_555 yes
C22 C21 C23 63.594 6_665 1_555 8_555 yes
C23 C21 C23 109.179 1_555 1_555 8_555 yes
C23 C21 C23 130.251 5_655 1_555 8_555 yes
C11 C21 C24 140.946 12_656 1_555 26_565 yes
C11 C21 C24 140.919 13_566 1_555 26_565 yes
C19 C21 C24 59.195 3_665 1_555 26_565 yes
C19 C21 C24 61.997 6_665 1_555 26_565 yes
C22 C21 C24 54.857 6_665 1_555 26_565 yes
C23 C21 C24 92.828 1_555 1_555 26_565 yes
C23 C21 C24 114.566 5_655 1_555 26_565 yes
C23 C21 C24 16.369 8_555 1_555 26_565 yes
C11 C21 C24 141.193 12_656 1_555 29_455 yes
C11 C21 C24 141.167 13_566 1_555 29_455 yes
C19 C21 C24 59.104 3_665 1_555 29_455 yes
C19 C21 C24 61.869 6_665 1_555 29_455 yes
C22 C21 C24 54.811 6_665 1_555 29_455 yes
C23 C21 C24 92.213 1_555 1_555 29_455 yes
C23 C21 C24 114.053 5_655 1_555 29_455 yes
C23 C21 C24 16.975 8_555 1_555 29_455 yes
C24 C21 C24 0.659 26_565 1_555 29_455 yes
C19 C22 C19 49.461 2_655 1_555 3_665 yes
C19 C22 C19 95.676 2_655 1_555 4_565 yes
C19 C22 C19 47.564 3_665 1_555 4_565 yes
C19 C22 C19 6.03 2_655 1_555 5_655 yes
C19 C22 C19 43.602 3_665 1_555 5_655 yes
C19 C22 C19 90.218 4_565 1_555 5_655 yes
C19 C22 C19 54.615 2_655 1_555 6_665 yes
C19 C22 C19 5.24 3_665 1_555 6_665 yes
C19 C22 C19 42.353 4_565 1_555 6_665 yes
C19 C22 C19 48.785 5_655 1_555 6_665 yes
C19 C22 C19 100.691 2_655 1_555 7_565 yes
C19 C22 C19 52.883 3_665 1_555 7_565 yes
C19 C22 C19 5.37 4_565 1_555 7_565 yes
C19 C22 C19 95.317 5_655 1_555 7_565 yes
C19 C22 C19 47.682 6_665 1_555 7_565 yes
C19 C22 C21 100.177 2_655 1_555 6_665 yes
C19 C22 C21 111.305 3_665 1_555 6_665 yes
C19 C22 C21 96.007 4_565 1_555 6_665 yes
C19 C22 C21 103.363 5_655 1_555 6_665 yes
C19 C22 C21 110.667 6_665 1_555 6_665 yes
C19 C22 C21 93.167 7_565 1_555 6_665 yes
C19 C22 C22 23.885 2_655 1_555 2_655 yes
C19 C22 C22 31.263 3_665 1_555 2_655 yes
C19 C22 C22 78.613 4_565 1_555 2_655 yes
C19 C22 C22 18.291 5_655 1_555 2_655 yes
C19 C22 C22 36.373 6_665 1_555 2_655 yes
C19 C22 C22 83.97 7_565 1_555 2_655 yes
C21 C22 C22 118.278 6_665 1_555 2_655 yes
C19 C22 C22 65.399 2_655 1_555 3_665 yes
C19 C22 C22 16.401 3_665 1_555 3_665 yes
C19 C22 C22 34.446 4_565 1_555 3_665 yes
C19 C22 C22 59.437 5_655 1_555 3_665 yes
C19 C22 C22 11.902 6_665 1_555 3_665 yes
C19 C22 C22 39.781 7_565 1_555 3_665 yes
C21 C22 C22 115.977 6_665 1_555 3_665 yes
C22 C22 C22 45 2_655 1_555 3_665 yes
C19 C22 C22 109.003 2_655 1_555 4_565 yes
C19 C22 C22 59.876 3_665 1_555 4_565 yes
C19 C22 C22 14.346 4_565 1_555 4_565 yes
C19 C22 C22 103.318 5_655 1_555 4_565 yes
C19 C22 C22 54.645 6_665 1_555 4_565 yes
C19 C22 C22 10.956 7_565 1_555 4_565 yes
C21 C22 C22 98.378 6_665 1_555 4_565 yes
C22 C22 C22 90 2_655 1_555 4_565 yes
C22 C22 C22 45 3_665 1_555 4_565 yes
C19 C22 C22 43.982 2_655 1_555 6_665 yes
C19 C22 C22 10.915 3_665 1_555 6_665 yes
C19 C22 C22 56.366 4_565 1_555 6_665 yes
C19 C22 C22 37.952 5_655 1_555 6_665 yes
C19 C22 C22 15.089 6_665 1_555 6_665 yes
C19 C22 C22 61.735 7_565 1_555 6_665 yes
C21 C22 C22 119.564 6_665 1_555 6_665 yes
C22 C22 C22 22.552 2_655 1_555 6_665 yes
C22 C22 C22 22.448 3_665 1_555 6_665 yes
C22 C22 C22 67.448 4_565 1_555 6_665 yes
C19 C22 C22 87.237 2_655 1_555 7_565 yes
C19 C22 C22 37.791 3_665 1_555 7_565 yes
C19 C22 C22 13.882 4_565 1_555 7_565 yes
C19 C22 C22 81.393 5_655 1_555 7_565 yes
C19 C22 C22 32.622 6_665 1_555 7_565 yes
C19 C22 C22 18.65 7_565 1_555 7_565 yes
C21 C22 C22 108.394 6_665 1_555 7_565 yes
C22 C22 C22 67.552 2_655 1_555 7_565 yes
C22 C22 C22 22.552 3_665 1_555 7_565 yes
C22 C22 C22 22.448 4_565 1_555 7_565 yes
C22 C22 C22 45 6_665 1_555 7_565 yes
C19 C22 C23 114.253 2_655 1_555 2_655 yes
C19 C22 C23 107.799 3_665 1_555 2_655 yes
C19 C22 C23 79.446 4_565 1_555 2_655 yes
C19 C22 C23 115.799 5_655 1_555 2_655 yes
C19 C22 C23 105.293 6_665 1_555 2_655 yes
C19 C22 C23 75.709 7_565 1_555 2_655 yes
C21 C22 C23 20.879 6_665 1_555 2_655 yes
C22 C22 C23 126.104 2_655 1_555 2_655 yes
C22 C22 C23 106.496 3_665 1_555 2_655 yes
C22 C22 C23 79.182 4_565 1_555 2_655 yes
C22 C22 C23 118.178 6_665 1_555 2_655 yes
C22 C22 C23 92.954 7_565 1_555 2_655 yes
C19 C22 C23 51.969 2_655 1_555 3_665 yes
C19 C22 C23 87.831 3_665 1_555 3_665 yes
C19 C22 C23 113.122 4_565 1_555 3_665 yes
C19 C22 C23 56.699 5_655 1_555 3_665 yes
C19 C22 C23 91.226 6_665 1_555 3_665 yes
C19 C22 C23 114.706 7_565 1_555 3_665 yes
C21 C22 C23 51.025 6_665 1_555 3_665 yes
C22 C22 C23 74.651 2_655 1_555 3_665 yes
C22 C22 C23 102.821 3_665 1_555 3_665 yes
C22 C22 C23 125.346 4_565 1_555 3_665 yes
C22 C22 C23 88.706 6_665 1_555 3_665 yes
C22 C22 C23 115.696 7_565 1_555 3_665 yes
C23 C22 C23 70.016 2_655 1_555 3_665 yes
C19 C22 C23 93.17 2_655 1_555 7_565 yes
C19 C22 C23 114.169 3_665 1_555 7_565 yes
C19 C22 C23 106.804 4_565 1_555 7_565 yes
C19 C22 C23 97.228 5_655 1_555 7_565 yes
C19 C22 C23 114.69 6_665 1_555 7_565 yes
C19 C22 C23 104.402 7_565 1_555 7_565 yes
C21 C22 C23 12.218 6_665 1_555 7_565 yes
C22 C22 C23 113.976 2_655 1_555 7_565 yes
C22 C22 C23 122.154 3_665 1_555 7_565 yes
C22 C22 C23 110.26 4_565 1_555 7_565 yes
C22 C22 C23 120.536 6_665 1_555 7_565 yes
C22 C22 C23 118.373 7_565 1_555 7_565 yes
C23 C22 C23 32.973 2_655 1_555 7_565 yes
C23 C22 C23 41.829 3_665 1_555 7_565 yes
C19 C22 C24 101.614 2_655 1_555 25_655 yes
C19 C22 C24 107.708 3_665 1_555 25_655 yes
C19 C22 C24 90.051 4_565 1_555 25_655 yes
C19 C22 C24 104.244 5_655 1_555 25_655 yes
C19 C22 C24 106.627 6_665 1_555 25_655 yes
C19 C22 C24 87.168 7_565 1_555 25_655 yes
C21 C22 C24 6.007 6_665 1_555 25_655 yes
C22 C22 C24 117.877 2_655 1_555 25_655 yes
C22 C22 C24 111.124 3_665 1_555 25_655 yes
C22 C22 C24 92.412 4_565 1_555 25_655 yes
C22 C22 C24 116.613 6_665 1_555 25_655 yes
C22 C22 C24 102.559 7_565 1_555 25_655 yes
C23 C22 C24 15.954 2_655 1_555 25_655 yes
C23 C22 C24 54.422 3_665 1_555 25_655 yes
C23 C22 C24 17.981 7_565 1_555 25_655 yes
C19 C22 C24 38.141 2_655 1_555 26_565 yes
C19 C22 C24 69.97 3_665 1_555 26_565 yes
C19 C22 C24 99.907 4_565 1_555 26_565 yes
C19 C22 C24 41.771 5_655 1_555 26_565 yes
C19 C22 C24 73.477 6_665 1_555 26_565 yes
C19 C22 C24 102.628 7_565 1_555 26_565 yes
C21 C22 C24 62.053 6_665 1_555 26_565 yes
C22 C22 C24 58.746 2_655 1_555 26_565 yes
C22 C22 C24 85.183 3_665 1_555 26_565 yes
C22 C22 C24 113.583 4_565 1_555 26_565 yes
C22 C22 C24 70.99 6_665 1_555 26_565 yes
C22 C22 C24 99.883 7_565 1_555 26_565 yes
C23 C22 C24 77.709 2_655 1_555 26_565 yes
C23 C22 C24 17.888 3_665 1_555 26_565 yes
C23 C22 C24 55.493 7_565 1_555 26_565 yes
C24 C22 C24 63.814 25_655 1_555 26_565 yes
C19 C22 C24 39.027 2_655 1_555 29_455 yes
C19 C22 C24 71.059 3_665 1_555 29_455 yes
C19 C22 C24 100.633 4_565 1_555 29_455 yes
C19 C22 C24 42.736 5_655 1_555 29_455 yes
C19 C22 C24 74.547 6_665 1_555 29_455 yes
C19 C22 C24 103.282 7_565 1_555 29_455 yes
C21 C22 C24 61.196 6_665 1_555 29_455 yes
C22 C22 C24 59.784 2_655 1_555 29_455 yes
C22 C22 C24 86.24 3_665 1_555 29_455 yes
C22 C22 C24 114.238 4_565 1_555 29_455 yes
C22 C22 C24 72.101 6_665 1_555 29_455 yes
C22 C22 C24 100.793 7_565 1_555 29_455 yes
C23 C22 C24 77.059 2_655 1_555 29_455 yes
C23 C22 C24 16.79 3_665 1_555 29_455 yes
C23 C22 C24 54.507 7_565 1_555 29_455 yes
C24 C22 C24 63.041 25_655 1_555 29_455 yes
C24 C22 C24 1.111 26_565 1_555 29_455 yes
C19 C22 C24 102.477 2_655 1_555 32_565 yes
C19 C22 C24 107.448 3_665 1_555 32_565 yes
C19 C22 C24 88.937 4_565 1_555 32_565 yes
C19 C22 C24 105.002 5_655 1_555 32_565 yes
C19 C22 C24 106.245 6_665 1_555 32_565 yes
C19 C22 C24 85.998 7_565 1_555 32_565 yes
C21 C22 C24 7.235 6_665 1_555 32_565 yes
C22 C22 C24 118.359 2_655 1_555 32_565 yes
C22 C22 C24 110.489 3_665 1_555 32_565 yes
C22 C22 C24 91.147 4_565 1_555 32_565 yes
C22 C22 C24 116.509 6_665 1_555 32_565 yes
C22 C22 C24 101.53 7_565 1_555 32_565 yes
C23 C22 C24 14.65 2_655 1_555 32_565 yes
C23 C22 C24 55.624 3_665 1_555 32_565 yes
C23 C22 C24 19.294 7_565 1_555 32_565 yes
C24 C22 C24 1.346 25_655 1_555 32_565 yes
C24 C22 C24 64.773 26_565 1_555 32_565 yes
C24 C22 C24 64.015 29_455 1_555 32_565 yes
C11 C23 C11 0.026 9_666 1_555 14_556 yes
C11 C23 C19 142.228 9_666 1_555 4_565 yes
C11 C23 C19 142.252 14_556 1_555 4_565 yes
C11 C23 C19 167.399 9_666 1_555 6_665 yes
C11 C23 C19 167.425 14_556 1_555 6_665 yes
C19 C23 C19 27.284 4_565 1_555 6_665 yes
C11 C23 C19 138.54 9_666 1_555 7_565 yes
C11 C23 C19 138.565 14_556 1_555 7_565 yes
C19 C23 C19 4.034 4_565 1_555 7_565 yes
C19 C23 C19 30.553 6_665 1_555 7_565 yes
C11 C23 C21 131.465 9_666 1_555 1_555 yes
C11 C23 C21 131.453 14_556 1_555 1_555 yes
C19 C23 C21 80.834 4_565 1_555 1_555 yes
C19 C23 C21 54.55 6_665 1_555 1_555 yes
C19 C23 C21 83.306 7_565 1_555 1_555 yes
C11 C23 C21 56.111 9_666 1_555 5_655 yes
C11 C23 C21 56.137 14_556 1_555 5_655 yes
C19 C23 C21 91.44 4_565 1_555 5_655 yes
C19 C23 C21 111.361 6_665 1_555 5_655 yes
C19 C23 C21 87.414 7_565 1_555 5_655 yes
C21 C23 C21 123.671 1_555 1_555 5_655 yes
C11 C23 C21 129.622 9_666 1_555 8_555 yes
C11 C23 C21 129.608 14_556 1_555 8_555 yes
C19 C23 C21 84.272 4_565 1_555 8_555 yes
C19 C23 C21 57.493 6_665 1_555 8_555 yes
C19 C23 C21 86.955 7_565 1_555 8_555 yes
C21 C23 C21 5.253 1_555 1_555 8_555 yes
C21 C23 C21 127.85 5_655 1_555 8_555 yes
C11 C23 C22 162.5 9_666 1_555 3_665 yes
C11 C23 C22 162.525 14_556 1_555 3_665 yes
C19 C23 C22 20.318 4_565 1_555 3_665 yes
C19 C23 C22 8.119 6_665 1_555 3_665 yes
C19 C23 C22 23.962 7_565 1_555 3_665 yes
C21 C23 C22 62.578 1_555 1_555 3_665 yes
C21 C23 C22 108.674 5_655 1_555 3_665 yes
C21 C23 C22 65.381 8_555 1_555 3_665 yes
C11 C23 C22 136.348 9_666 1_555 4_565 yes
C11 C23 C22 136.373 14_556 1_555 4_565 yes
C19 C23 C22 6.725 4_565 1_555 4_565 yes
C19 C23 C22 32.421 6_665 1_555 4_565 yes
C19 C23 C22 2.747 7_565 1_555 4_565 yes
C21 C23 C22 84.384 1_555 1_555 4_565 yes
C21 C23 C22 84.721 5_655 1_555 4_565 yes
C21 C23 C22 88.194 8_555 1_555 4_565 yes
C22 C23 C22 26.167 3_665 1_555 4_565 yes
C11 C23 C22 149.195 9_666 1_555 7_565 yes
C11 C23 C22 149.217 14_556 1_555 7_565 yes
C19 C23 C22 7.453 4_565 1_555 7_565 yes
C19 C23 C22 21.318 6_665 1_555 7_565 yes
C19 C23 C22 11.473 7_565 1_555 7_565 yes
C21 C23 C22 75.754 1_555 1_555 7_565 yes
C21 C23 C22 98.787 5_655 1_555 7_565 yes
C21 C23 C22 78.806 8_555 1_555 7_565 yes
C22 C23 C22 13.662 3_665 1_555 7_565 yes
C22 C23 C22 14.1 4_565 1_555 7_565 yes
C11 C23 C23 134.278 9_666 1_555 5_655 yes
C11 C23 C23 134.259 14_556 1_555 5_655 yes
C19 C23 C23 82.202 4_565 1_555 5_655 yes
C19 C23 C23 54.918 6_665 1_555 5_655 yes
C19 C23 C23 85.384 7_565 1_555 5_655 yes
C21 C23 C23 14.265 1_555 1_555 5_655 yes
C21 C23 C23 137.936 5_655 1_555 5_655 yes
C21 C23 C23 10.484 8_555 1_555 5_655 yes
C22 C23 C23 62.255 3_665 1_555 5_655 yes
C22 C23 C23 87.046 4_565 1_555 5_655 yes
C22 C23 C23 75.917 7_565 1_555 5_655 yes
C11 C23 C23 72.389 9_666 1_555 6_665 yes
C11 C23 C23 72.415 14_556 1_555 6_665 yes
C19 C23 C23 73.149 4_565 1_555 6_665 yes
C19 C23 C23 95.033 6_665 1_555 6_665 yes
C19 C23 C23 69.115 7_565 1_555 6_665 yes
C21 C23 C23 121.998 1_555 1_555 6_665 yes
C21 C23 C23 18.645 5_655 1_555 6_665 yes
C21 C23 C23 127.084 8_555 1_555 6_665 yes
C22 C23 C23 91.294 3_665 1_555 6_665 yes
C22 C23 C23 66.464 4_565 1_555 6_665 yes
C22 C23 C23 80.563 7_565 1_555 6_665 yes
C23 C23 C23 135 5_655 1_555 6_665 yes
C11 C23 C24 143.079 9_666 1_555 27_455 yes
C11 C23 C24 143.07 14_556 1_555 27_455 yes
C19 C23 C24 68.563 4_565 1_555 27_455 yes
C19 C23 C24 42.256 6_665 1_555 27_455 yes
C19 C23 C24 71.115 7_565 1_555 27_455 yes
C21 C23 C24 12.317 1_555 1_555 27_455 yes
C21 C23 C24 122.881 5_655 1_555 27_455 yes
C21 C23 C24 15.959 8_555 1_555 27_455 yes
C22 C23 C24 50.307 3_665 1_555 27_455 yes
C22 C23 C24 72.285 4_565 1_555 27_455 yes
C22 C23 C24 63.438 7_565 1_555 27_455 yes
C23 C23 C24 18.697 5_655 1_555 27_455 yes
C23 C23 C24 116.787 6_665 1_555 27_455 yes
C11 C23 C24 143.021 9_666 1_555 30_545 yes
C11 C23 C24 143.012 14_556 1_555 30_545 yes
C19 C23 C24 68.351 4_565 1_555 30_545 yes
C19 C23 C24 42.133 6_665 1_555 30_545 yes
C19 C23 C24 70.872 7_565 1_555 30_545 yes
C21 C23 C24 12.493 1_555 1_555 30_545 yes
C21 C23 C24 122.308 5_655 1_555 30_545 yes
C21 C23 C24 16.274 8_555 1_555 30_545 yes
C22 C23 C24 50.198 3_665 1_555 30_545 yes
C22 C23 C24 72.017 4_565 1_555 30_545 yes
C22 C23 C24 63.283 7_565 1_555 30_545 yes
C23 C23 C24 19.231 5_655 1_555 30_545 yes
C23 C23 C24 116.219 6_665 1_555 30_545 yes
C24 C23 C24 0.58 27_455 1_555 30_545 yes
C11 C24 C11 0.025 18_644 1_555 23_554 yes
C11 C24 C19 157.615 18_644 1_555 25_655 yes
C11 C24 C19 157.611 23_554 1_555 25_655 yes
C11 C24 C19 158.615 18_644 1_555 26_555 yes
C11 C24 C19 158.64 23_554 1_555 26_555 yes
C19 C24 C19 31.835 25_655 1_555 26_555 yes
C11 C24 C19 157.588 18_644 1_555 28_645 yes
C11 C24 C19 157.563 23_554 1_555 28_645 yes
C19 C24 C19 28.647 25_655 1_555 28_645 yes
C19 C24 C19 43.765 26_555 1_555 28_645 yes
C11 C24 C19 159.697 18_644 1_555 29_555 yes
C11 C24 C19 159.722 23_554 1_555 29_555 yes
C19 C24 C19 32.837 25_655 1_555 29_555 yes
C19 C24 C19 2.736 26_555 1_555 29_555 yes
C19 C24 C19 42.702 28_645 1_555 29_555 yes
C11 C24 C19 156.477 18_644 1_555 31_645 yes
C11 C24 C19 156.452 23_554 1_555 31_645 yes
C19 C24 C19 27.346 25_655 1_555 31_645 yes
C19 C24 C19 44.702 26_555 1_555 31_645 yes
C19 C24 C19 2.732 28_645 1_555 31_645 yes
C19 C24 C19 43.803 29_555 1_555 31_645 yes
C11 C24 C19 157.924 18_644 1_555 32_655 yes
C11 C24 C19 157.926 23_554 1_555 32_655 yes
C19 C24 C19 5.239 25_655 1_555 32_655 yes
C19 C24 C19 27.792 26_555 1_555 32_655 yes
C19 C24 C19 32.367 28_645 1_555 32_655 yes
C19 C24 C19 29.094 29_555 1_555 32_655 yes
C19 C24 C19 31.372 31_645 1_555 32_655 yes
C11 C24 C21 108.272 18_644 1_555 28_645 yes
C11 C24 C21 108.293 23_554 1_555 28_645 yes
C19 C24 C21 87.8 25_655 1_555 28_645 yes
C19 C24 C21 55.966 26_555 1_555 28_645 yes
C19 C24 C21 90.377 28_645 1_555 28_645 yes
C19 C24 C21 55.068 29_555 1_555 28_645 yes
C19 C24 C21 92.588 31_645 1_555 28_645 yes
C19 C24 C21 83.63 32_655 1_555 28_645 yes
C11 C24 C21 107.09 18_644 1_555 29_555 yes
C11 C24 C21 107.069 23_554 1_555 29_555 yes
C19 C24 C21 82.417 25_655 1_555 29_555 yes
C19 C24 C21 92.068 26_555 1_555 29_555 yes
C19 C24 C21 54.405 28_645 1_555 29_555 yes
C19 C24 C21 89.895 29_555 1_555 29_555 yes
C19 C24 C21 55.247 31_645 1_555 29_555 yes
C19 C24 C21 86.618 32_655 1_555 29_555 yes
C21 C24 C21 105.524 28_645 1_555 29_555 yes
C11 C24 C22 158.242 18_644 1_555 25_655 yes
C11 C24 C22 158.251 23_554 1_555 25_655 yes
C19 C24 C22 11.595 25_655 1_555 25_655 yes
C19 C24 C22 22.336 26_555 1_555 25_655 yes
C19 C24 C22 36.351 28_645 1_555 25_655 yes
C19 C24 C22 23.979 29_555 1_555 25_655 yes
C19 C24 C22 35.756 31_645 1_555 25_655 yes
C19 C24 C22 6.441 32_655 1_555 25_655 yes
C21 C24 C22 77.733 28_645 1_555 25_655 yes
C21 C24 C22 90.727 29_555 1_555 25_655 yes
C11 C24 C22 157.931 18_644 1_555 28_645 yes
C11 C24 C22 157.908 23_554 1_555 28_645 yes
C19 C24 C22 19.29 25_655 1_555 28_645 yes
C19 C24 C22 41.613 26_555 1_555 28_645 yes
C19 C24 C22 10.66 28_645 1_555 28_645 yes
C19 C24 C22 41.269 29_555 1_555 28_645 yes
C19 C24 C22 8.598 31_645 1_555 28_645 yes
C19 C24 C22 23.757 32_655 1_555 28_645 yes
C21 C24 C22 93.66 28_645 1_555 28_645 yes
C21 C24 C22 63.135 29_555 1_555 28_645 yes
C22 C24 C22 28.842 25_655 1_555 28_645 yes
C11 C24 C22 159.843 18_644 1_555 29_555 yes
C11 C24 C22 159.865 23_554 1_555 29_555 yes
C19 C24 C22 24.197 25_655 1_555 29_555 yes
C19 C24 C22 8.668 26_555 1_555 29_555 yes
C19 C24 C22 41.186 28_645 1_555 29_555 yes
C19 C24 C22 10.75 29_555 1_555 29_555 yes
C19 C24 C22 41.566 31_645 1_555 29_555 yes
C19 C24 C22 19.709 32_655 1_555 29_555 yes
C21 C24 C22 63.946 28_645 1_555 29_555 yes
C21 C24 C22 93.042 29_555 1_555 29_555 yes
C22 C24 C22 13.867 25_655 1_555 29_555 yes
C22 C24 C22 36.908 28_645 1_555 29_555 yes
C11 C24 C22 157.3 18_644 1_555 32_655 yes
C11 C24 C22 157.289 23_554 1_555 32_655 yes
C19 C24 C22 6.201 25_655 1_555 32_655 yes
C19 C24 C22 36.023 26_555 1_555 32_655 yes
C19 C24 C22 23.714 28_645 1_555 32_655 yes
C19 C24 C22 36.641 29_555 1_555 32_655 yes
C19 C24 C22 22.082 31_645 1_555 32_655 yes
C19 C24 C22 11.35 32_655 1_555 32_655 yes
C21 C24 C22 91.66 28_645 1_555 32_655 yes
C21 C24 C22 76.695 29_555 1_555 32_655 yes
C22 C24 C22 17.495 25_655 1_555 32_655 yes
C22 C24 C22 13.666 28_645 1_555 32_655 yes
C22 C24 C22 29.069 29_555 1_555 32_655 yes
C11 C24 C23 106.528 18_644 1_555 27_545 yes
C11 C24 C23 106.551 23_554 1_555 27_545 yes
C19 C24 C23 86.242 25_655 1_555 27_545 yes
C19 C24 C23 55.009 26_555 1_555 27_545 yes
C19 C24 C23 94.108 28_645 1_555 27_545 yes
C19 C24 C23 54.73 29_555 1_555 27_545 yes
C19 C24 C23 95.995 31_645 1_555 27_545 yes
C19 C24 C23 81.55 32_655 1_555 27_545 yes
C21 C24 C23 10.938 28_645 1_555 27_545 yes
C21 C24 C23 115.956 29_555 1_555 27_545 yes
C22 C24 C23 75.27 25_655 1_555 27_545 yes
C22 C24 C23 95.473 28_645 1_555 27_545 yes
C22 C24 C23 62.055 29_555 1_555 27_545 yes
C22 C24 C23 90.949 32_655 1_555 27_545 yes
C11 C24 C23 105.2 18_644 1_555 30_545 yes
C11 C24 C23 105.177 23_554 1_555 30_545 yes
C19 C24 C23 80.247 25_655 1_555 30_545 yes
C19 C24 C23 95.383 26_555 1_555 30_545 yes
C19 C24 C23 54.053 28_645 1_555 30_545 yes
C19 C24 C23 93.541 29_555 1_555 30_545 yes
C19 C24 C23 54.274 31_645 1_555 30_545 yes
C19 C24 C23 84.958 32_655 1_555 30_545 yes
C21 C24 C23 115.877 28_645 1_555 30_545 yes
C21 C24 C23 10.843 29_555 1_555 30_545 yes
C22 C24 C23 89.922 25_655 1_555 30_545 yes
C22 C24 C23 61.224 28_645 1_555 30_545 yes
C22 C24 C23 94.762 29_555 1_555 30_545 yes
C22 C24 C23 74.178 32_655 1_555 30_545 yes
C23 C24 C23 126.053 27_545 1_555 30_545 yes
C11 C24 C24 122.309 18_644 1_555 2_645 yes
C11 C24 C24 122.329 23_554 1_555 2_645 yes
C19 C24 C24 74.634 25_655 1_555 2_645 yes
C19 C24 C24 43.001 26_555 1_555 2_645 yes
C19 C24 C24 76.427 28_645 1_555 2_645 yes
C19 C24 C24 41.801 29_555 1_555 2_645 yes
C19 C24 C24 78.587 31_645 1_555 2_645 yes
C19 C24 C24 70.788 32_655 1_555 2_645 yes
C21 C24 C24 14.089 28_645 1_555 2_645 yes
C21 C24 C24 98.378 29_555 1_555 2_645 yes
C22 C24 C24 65.216 25_655 1_555 2_645 yes
C22 C24 C24 79.581 28_645 1_555 2_645 yes
C22 C24 C24 51.35 29_555 1_555 2_645 yes
C22 C24 C24 78.104 32_655 1_555 2_645 yes
C23 C24 C24 19.506 27_545 1_555 2_645 yes
C23 C24 C24 107.794 30_545 1_555 2_645 yes
C11 C24 C24 120.394 18_644 1_555 4_665 yes
C11 C24 C24 120.373 23_554 1_555 4_665 yes
C19 C24 C24 70.097 25_655 1_555 4_665 yes
C19 C24 C24 78.919 26_555 1_555 4_665 yes
C19 C24 C24 41.661 28_645 1_555 4_665 yes
C19 C24 C24 76.812 29_555 1_555 4_665 yes
C19 C24 C24 42.755 31_645 1_555 4_665 yes
C19 C24 C24 74.023 32_655 1_555 4_665 yes
C21 C24 C24 99.377 28_645 1_555 4_665 yes
C21 C24 C24 13.305 29_555 1_555 4_665 yes
C22 C24 C24 77.798 25_655 1_555 4_665 yes
C22 C24 C24 50.971 28_645 1_555 4_665 yes
C22 C24 C24 79.737 29_555 1_555 4_665 yes
C22 C24 C24 64.634 32_655 1_555 4_665 yes
C23 C24 C24 108.884 27_545 1_555 4_665 yes
C23 C24 C24 18.422 30_545 1_555 4_665 yes
C24 C24 C24 90 2_645 1_555 4_665 yes
C11 C24 C24 121.806 18_644 1_555 5_755 yes
C11 C24 C24 121.827 23_554 1_555 5_755 yes
C19 C24 C24 74.93 25_655 1_555 5_755 yes
C19 C24 C24 43.242 26_555 1_555 5_755 yes
C19 C24 C24 77.07 28_645 1_555 5_755 yes
C19 C24 C24 42.093 29_555 1_555 5_755 yes
C19 C24 C24 79.214 31_645 1_555 5_755 yes
C19 C24 C24 71.034 32_655 1_555 5_755 yes
C21 C24 C24 13.544 28_645 1_555 5_755 yes
C21 C24 C24 99.199 29_555 1_555 5_755 yes
C22 C24 C24 65.413 25_655 1_555 5_755 yes
C22 C24 C24 80.117 28_645 1_555 5_755 yes
C22 C24 C24 51.546 29_555 1_555 5_755 yes
C22 C24 C24 78.47 32_655 1_555 5_755 yes
C23 C24 C24 18.697 27_545 1_555 5_755 yes
C23 C24 C24 108.627 30_545 1_555 5_755 yes
C24 C24 C24 0.835 2_645 1_555 5_755 yes
C24 C24 C24 90.835 4_665 1_555 5_755 yes
C11 C24 C24 120.909 18_644 1_555 7_555 yes
C11 C24 C24 120.888 23_554 1_555 7_555 yes
C19 C24 C24 69.863 25_655 1_555 7_555 yes
C19 C24 C24 78.297 26_555 1_555 7_555 yes
C19 C24 C24 41.372 28_645 1_555 7_555 yes
C19 C24 C24 76.173 29_555 1_555 7_555 yes
C19 C24 C24 42.517 31_645 1_555 7_555 yes
C19 C24 C24 73.739 32_655 1_555 7_555 yes
C21 C24 C24 98.556 28_645 1_555 7_555 yes
C21 C24 C24 13.849 29_555 1_555 7_555 yes
C22 C24 C24 77.441 25_655 1_555 7_555 yes
C22 C24 C24 50.781 28_645 1_555 7_555 yes
C22 C24 C24 79.207 29_555 1_555 7_555 yes
C22 C24 C24 64.447 32_655 1_555 7_555 yes
C23 C24 C24 108.052 27_545 1_555 7_555 yes
C23 C24 C24 19.231 30_545 1_555 7_555 yes
C24 C24 C24 89.165 2_645 1_555 7_555 yes
C24 C24 C24 0.835 4_665 1_555 7_555 yes
C24 C24 C24 90 5_755 1_555 7_555 yes
O1 Ti25 O1 88.915 1_555 1_555 11_556 yes
O1 Ti25 C6 36.093 1_555 1_555 24_454 yes
O1 Ti25 C6 110.904 11_556 1_555 24_454 yes
O1 Ti25 C6 110.904 1_555 1_555 30_456 yes
O1 Ti25 C6 36.093 11_556 1_555 30_456 yes
C6 Ti25 C6 112.527 24_454 1_555 30_456 yes
O1 Ti25 O26 86.271 1_555 1_555 1_555 yes
O1 Ti25 O26 86.271 11_556 1_555 1_555 yes
C6 Ti25 O26 61.083 24_454 1_555 1_555 yes
C6 Ti25 O26 61.083 30_456 1_555 1_555 yes
Ti25 O26 C31 133.17 1_555 1_555 1_555 yes
C27 C27 N28 124.584 5_655 1_555 1_555 yes
C27 C27 C32 119.484 5_655 1_555 1_555 yes
N28 C27 C32 115.932 1_555 1_555 1_555 yes
O26 C31 O26 111.353 1_555 1_555 7_555 yes
O26 C31 C32 124.324 1_555 1_555 1_555 yes
O26 C31 C32 124.324 7_555 1_555 1_555 yes
C27 C32 C27 121.033 1_555 1_555 7_555 yes
C27 C32 C31 119.484 1_555 1_555 1_555 yes
C27 C32 C31 119.484 7_555 1_555 1_555 yes
O1 C33 O1 130.016 1_555 1_555 8_555 yes
O1 C33 C9 105.585 1_555 1_555 18_544 yes
O1 C33 C9 123.619 8_555 1_555 18_544 yes
O1 C33 C9 123.619 1_555 1_555 23_454 yes
O1 C33 C9 105.585 8_555 1_555 23_454 yes
C9 C33 C9 18.091 18_544 1_555 23_454 yes
C2 C34 C2 113.317 1_555 1_555 8_555 yes
C2 C34 C8 97.243 1_555 1_555 11_566 yes
C2 C34 C8 85.784 8_555 1_555 11_566 yes
C2 C34 C8 85.784 1_555 1_555 14_656 yes
C2 C34 C8 97.243 8_555 1_555 14_656 yes
C8 C34 C8 13.722 11_566 1_555 14_656 yes
C2 C34 C9 138.64 1_555 1_555 18_544 yes
C2 C34 C9 105.881 8_555 1_555 18_544 yes
C8 C34 C9 98.279 11_566 1_555 18_544 yes
C8 C34 C9 102.251 14_656 1_555 18_544 yes
C2 C34 C9 105.881 1_555 1_555 23_454 yes
C2 C34 C9 138.64 8_555 1_555 23_454 yes
C8 C34 C9 102.251 11_566 1_555 23_454 yes
C8 C34 C9 98.279 14_656 1_555 23_454 yes
C9 C34 C9 33.172 18_544 1_555 23_454 yes
C2 C34 C17 92.257 1_555 1_555 26_455 yes
C2 C34 C17 21.316 8_555 1_555 26_455 yes
C8 C34 C17 91.61 11_566 1_555 26_455 yes
C8 C34 C17 99.61 14_656 1_555 26_455 yes
C9 C34 C17 125.244 18_544 1_555 26_455 yes
C9 C34 C17 155.344 23_454 1_555 26_455 yes
C2 C34 C17 21.316 1_555 1_555 31_545 yes
C2 C34 C17 92.257 8_555 1_555 31_545 yes
C8 C34 C17 99.61 11_566 1_555 31_545 yes
C8 C34 C17 91.61 14_656 1_555 31_545 yes
C9 C34 C17 155.344 18_544 1_555 31_545 yes
C9 C34 C17 125.244 23_454 1_555 31_545 yes
C17 C34 C17 71.061 26_455 1_555 31_545 yes

loop_
_geom_bond_atom_site_label_1
_geom_bond_atom_site_label_2
_geom_bond_distance
_geom_bond_site_symmetry_1
_geom_bond_site_symmetry_2
_geom_bond_publ_flag
O1 C5 1.61058 1_555 3_665 yes
O1 C6 1.13002 1_555 24_454 yes
O1 C9 1.85613 1_555 18_544 yes
O1 Ti25 1.91174 1_555 1_555 yes
O1 C33 1.20175 1_555 1_555 yes
C2 C2 1.43062 1_555 32_555 yes
C2 N3 1.38835 1_555 1_555 yes
C2 C9 1.68862 1_555 23_454 yes
C2 C12 1.19223 1_555 10_566 yes
C2 C13 1.72027 1_555 15_656 yes
C2 C13 1.69553 1_555 18_544 yes
C2 C17 1.54295 1_555 2_655 yes
C2 C17 1.74323 1_555 26_455 yes
C2 C17 0.61534 1_555 31_545 yes
C2 C34 1.40931 1_555 1_555 yes
N3 C2 1.38835 1_555 1_555 yes
N3 C12 1.70271 1_555 10_566 yes
N3 C18 1.25734 1_555 30_445 yes
C4 C4 1.72018 1_555 11_557 yes
C4 C4 1.72801 1_555 16_667 yes
C5 O1 1.61058 1_555 3_665 yes
C5 C6 1.66361 1_555 22_654 yes
C5 C14 0.64762 1_555 23_675 yes
C5 C16 1.56442 1_555 10_576 yes
C6 O1 1.13002 1_555 24_455 yes
C6 C5 1.66361 1_555 22_565 yes
C6 C14 1.80076 1_555 4_356 yes
C6 C20 1.43163 1_555 19_565 yes
C6 Ti25 1.63772 1_555 24_455 yes
C6 O26 1.85016 1_555 24_455 yes
C7 C7 1.32739 1_555 5_655 yes
C7 C10 0.72642 1_555 1_555 yes
C7 C10 1.87137 1_555 5_655 yes
C7 C20 0.68458 1_555 17_445 yes
C7 C20 1.67211 1_555 21_645 yes
C7 O29 1.64367 1_555 20_555 yes
C8 C9 1.76327 1_555 28_536 yes
C8 C9 1.80044 1_555 29_446 yes
C8 C13 1.76254 1_555 28_536 yes
C8 C13 1.62787 1_555 29_446 yes
C8 C17 1.86375 1_555 20_445 yes
C8 C34 1.56313 1_555 11_546 yes
C9 O1 1.85613 1_555 20_555 yes
C9 C2 1.68862 1_555 23_555 yes
C9 C8 1.76327 1_555 26_656 yes
C9 C8 1.80044 1_555 29_546 yes
C9 C12 1.77648 1_555 30_546 yes
C9 C17 1.42404 1_555 9_666 yes
C9 C17 1.5584 1_555 14_556 yes
C9 C33 1.12808 1_555 20_555 yes
C9 C34 0.62133 1_555 20_555 yes
C10 C7 0.72642 1_555 1_555 yes
C10 C7 1.87137 1_555 5_655 yes
C10 C15 1.89751 1_555 6_665 yes
C10 C20 0.71184 1_555 17_445 yes
C11 C21 1.16406 1_555 10_566 yes
C11 C21 1.164 1_555 13_566 yes
C11 C23 1.37926 1_555 9_666 yes
C11 C23 1.37905 1_555 14_556 yes
C11 C24 1.50766 1_555 20_565 yes
C11 C24 1.50767 1_555 23_455 yes
C12 C2 1.19223 1_555 12_656 yes
C12 N3 1.70271 1_555 12_656 yes
C12 C9 1.77648 1_555 30_546 yes
C12 C13 1.271 1_555 6_665 yes
C12 C15 0.88284 1_555 31_646 yes
C12 C17 1.32599 1_555 22_655 yes
C12 C34 1.74039 1_555 12_656 yes
C13 C2 1.72027 1_555 15_656 yes
C13 C2 1.69553 1_555 20_555 yes
C13 C8 1.76254 1_555 26_656 yes
C13 C8 1.62787 1_555 29_546 yes
C13 C12 1.271 1_555 6_665 yes
C13 C13 1.2226 1_555 6_665 yes
C13 C15 1.37395 1_555 28_646 yes
C13 C17 1.64434 1_555 14_556 yes
C13 C17 1.56721 1_555 17_545 yes
C14 C5 0.64762 1_555 23_374 yes
C14 C6 1.80076 1_555 2_574 yes
C14 C16 1.33199 1_555 30_355 yes
C14 O26 1.82795 1_555 21_464 yes
C15 C10 1.89751 1_555 6_665 yes
C15 C12 0.88284 1_555 31_656 yes
C15 C13 1.37395 1_555 26_566 yes
C16 C5 1.56442 1_555 12_756 yes
C16 C14 1.33199 1_555 30_465 yes
C16 N28 1.86699 1_555 4_665 yes
C17 C2 1.54295 1_555 4_565 yes
C17 C2 1.74323 1_555 28_555 yes
C17 C2 0.61534 1_555 31_555 yes
C17 C8 1.86375 1_555 18_454 yes
C17 C9 1.42404 1_555 9_666 yes
C17 C9 1.5584 1_555 14_556 yes
C17 C12 1.32599 1_555 22_564 yes
C17 C13 1.64434 1_555 14_556 yes
C17 C13 1.56721 1_555 17_454 yes
C17 C17 1.12974 1_555 6_665 yes
C17 C17 1.80216 1_555 25_565 yes
C17 C17 1.40409 1_555 30_455 yes
C17 C34 0.97201 1_555 28_555 yes
C18 N3 1.25734 1_555 30_555 yes
C18 C18 1.32588 1_555 32_665 yes
C19 C19 0.78385 1_555 2_655 yes
C19 C19 1.10853 1_555 3_665 yes
C19 C19 0.78385 1_555 4_565 yes
C19 C19 0.84869 1_555 5_655 yes
C19 C19 1.10438 1_555 6_665 yes
C19 C19 0.71314 1_555 7_565 yes
C19 C21 1.82111 1_555 2_655 yes
C19 C21 1.39557 1_555 3_665 yes
C19 C21 1.81695 1_555 4_565 yes
C19 C21 1.75125 1_555 5_655 yes
C19 C21 1.40331 1_555 6_665 yes
C19 C21 1.88437 1_555 7_565 yes
C19 C22 0.90209 1_555 2_655 yes
C19 C22 1.02243 1_555 3_665 yes
C19 C22 0.56119 1_555 4_565 yes
C19 C22 0.63367 1_555 5_655 yes
C19 C22 1.03978 1_555 6_665 yes
C19 C22 0.85275 1_555 7_565 yes
C19 C23 1.81565 1_555 1_555 yes
C19 C23 1.27306 1_555 2_655 yes
C19 C23 1.61215 1_555 3_665 yes
C19 C23 1.5413 1_555 6_665 yes
C19 C23 1.30408 1_555 7_565 yes
C19 C23 1.87617 1_555 8_555 yes
C19 C24 1.04916 1_555 25_655 yes
C19 C24 1.52192 1_555 26_565 yes
C19 C24 1.81872 1_555 27_455 yes
C19 C24 1.44645 1_555 28_545 yes
C19 C24 1.5113 1_555 29_455 yes
C19 C24 1.81949 1_555 30_545 yes
C19 C24 1.45755 1_555 31_655 yes
C19 C24 1.04782 1_555 32_565 yes
C20 C6 1.43163 1_555 19_564 yes
C20 C7 0.68458 1_555 17_554 yes
C20 C7 1.67211 1_555 21_654 yes
C20 C10 0.71184 1_555 17_554 yes
C20 C20 1.75328 1_555 5_755 yes
C20 O29 1.79066 1_555 4_665 yes
C21 C11 1.16406 1_555 12_656 yes
C21 C11 1.164 1_555 13_566 yes
C21 C19 1.81695 1_555 2_655 yes
C21 C19 1.39557 1_555 3_665 yes
C21 C19 1.82111 1_555 4_565 yes
C21 C19 1.75125 1_555 5_655 yes
C21 C19 1.40331 1_555 6_665 yes
C21 C19 1.88437 1_555 7_565 yes
C21 C21 1.73662 1_555 2_655 yes
C21 C21 1.73662 1_555 4_565 yes
C21 C21 1.88903 1_555 5_655 yes
C21 C21 1.56948 1_555 7_565 yes
C21 C22 1.74082 1_555 2_655 yes
C21 C22 1.58946 1_555 3_665 yes
C21 C22 1.5627 1_555 6_665 yes
C21 C22 1.7985 1_555 7_565 yes
C21 C23 1.5207 1_555 1_555 yes
C21 C23 0.5593 1_555 5_655 yes
C21 C23 1.33634 1_555 8_555 yes
C21 C24 1.52425 1_555 26_565 yes
C21 C24 1.68725 1_555 28_545 yes
C21 C24 1.54747 1_555 29_455 yes
C21 C24 1.66597 1_555 31_655 yes
C22 C19 0.56119 1_555 2_655 yes
C22 C19 1.02243 1_555 3_665 yes
C22 C19 0.90209 1_555 4_565 yes
C22 C19 0.63367 1_555 5_655 yes
C22 C19 1.03978 1_555 6_665 yes
C22 C19 0.85275 1_555 7_565 yes
C22 C21 1.58946 1_555 3_665 yes
C22 C21 1.74082 1_555 4_565 yes
C22 C21 1.5627 1_555 6_665 yes
C22 C21 1.7985 1_555 7_565 yes
C22 C22 0.69123 1_555 2_655 yes
C22 C22 0.97755 1_555 3_665 yes
C22 C22 0.69123 1_555 4_565 yes
C22 C22 0.90347 1_555 6_665 yes
C22 C22 0.9028 1_555 7_565 yes
C22 C23 1.51155 1_555 2_655 yes
C22 C23 1.5396 1_555 3_665 yes
C22 C23 1.80013 1_555 6_665 yes
C22 C23 1.40481 1_555 7_565 yes
C22 C23 1.76743 1_555 8_555 yes
C22 C24 1.22495 1_555 25_655 yes
C22 C24 1.43163 1_555 26_565 yes
C22 C24 1.82186 1_555 27_455 yes
C22 C24 1.66437 1_555 28_545 yes
C22 C24 1.4224 1_555 29_455 yes
C22 C24 1.81887 1_555 30_545 yes
C22 C24 1.67227 1_555 31_655 yes
C22 C24 1.22939 1_555 32_565 yes
C23 C11 1.37926 1_555 9_666 yes
C23 C11 1.37905 1_555 14_556 yes
C23 C19 1.81565 1_555 1_555 yes
C23 C19 1.61215 1_555 3_665 yes
C23 C19 1.27306 1_555 4_565 yes
C23 C19 1.5413 1_555 6_665 yes
C23 C19 1.30408 1_555 7_565 yes
C23 C19 1.87617 1_555 8_555 yes
C23 C21 1.5207 1_555 1_555 yes
C23 C21 0.5593 1_555 5_655 yes
C23 C21 1.33634 1_555 8_555 yes
C23 C22 1.5396 1_555 3_665 yes
C23 C22 1.51155 1_555 4_565 yes
C23 C22 1.80013 1_555 6_665 yes
C23 C22 1.40481 1_555 7_565 yes
C23 C22 1.76743 1_555 8_555 yes
C23 C23 1.75057 1_555 2_655 yes
C23 C23 1.75057 1_555 4_565 yes
C23 C23 1.05859 1_555 5_655 yes
C23 C23 0.83393 1_555 6_665 yes
C23 C24 1.84743 1_555 25_655 yes
C23 C24 1.29475 1_555 27_455 yes
C23 C24 1.32075 1_555 30_545 yes
C23 C24 1.82894 1_555 32_565 yes
C24 C11 1.50766 1_555 18_644 yes
C24 C11 1.50767 1_555 23_554 yes
C24 C19 1.04916 1_555 25_655 yes
C24 C19 1.44645 1_555 26_555 yes
C24 C19 1.81872 1_555 27_545 yes
C24 C19 1.52192 1_555 28_645 yes
C24 C19 1.5113 1_555 29_555 yes
C24 C19 1.81949 1_555 30_545 yes
C24 C19 1.45755 1_555 31_645 yes
C24 C19 1.04782 1_555 32_655 yes
C24 C21 1.68725 1_555 26_555 yes
C24 C21 1.52425 1_555 28_645 yes
C24 C21 1.54747 1_555 29_555 yes
C24 C21 1.66597 1_555 31_645 yes
C24 C22 1.22495 1_555 25_655 yes
C24 C22 1.66437 1_555 26_555 yes
C24 C22 1.82186 1_555 27_545 yes
C24 C22 1.43163 1_555 28_645 yes
C24 C22 1.4224 1_555 29_555 yes
C24 C22 1.81887 1_555 30_545 yes
C24 C22 1.67227 1_555 31_645 yes
C24 C22 1.22939 1_555 32_655 yes
C24 C23 1.84743 1_555 25_655 yes
C24 C23 1.29475 1_555 27_545 yes
C24 C23 1.32075 1_555 30_545 yes
C24 C23 1.82894 1_555 32_655 yes
C24 C24 1.41503 1_555 2_645 yes
C24 C24 1.41503 1_555 4_665 yes
C24 C24 1.39425 1_555 5_755 yes
C24 C24 1.4355 1_555 7_555 yes
Ti25 O1 1.91174 1_555 1_555 yes
Ti25 O1 1.91174 1_555 11_556 yes
Ti25 C6 1.63772 1_555 24_454 yes
Ti25 C6 1.63772 1_555 30_456 yes
Ti25 Ti25 2.79044 1_555 7_555 yes
Ti25 O26 1.96156 1_555 1_555 yes
Ti25 O29 2.00047 1_555 1_555 yes
Ti25 O29 2.00047 1_555 11_556 yes
Ti25 O30 2.00392 1_555 1_555 yes
O26 C6 1.85016 1_555 24_454 yes
O26 C6 1.85016 1_555 30_456 yes
O26 C14 1.82795 1_555 21_435 yes
O26 C14 1.82795 1_555 31_435 yes
O26 Ti25 1.96156 1_555 1_555 yes
O26 C31 1.32413 1_555 1_555 yes
C27 C27 1.38278 1_555 5_655 yes
C27 N28 1.32368 1_555 1_555 yes
C27 C32 1.41089 1_555 1_555 yes
N28 C16 1.86699 1_555 2_645 yes
N28 C16 1.86699 1_555 12_646 yes
N28 C27 1.32368 1_555 1_555 yes
O29 C7 1.64367 1_555 18_544 yes
O29 C7 1.64367 1_555 22_554 yes
O29 C20 1.79066 1_555 2_645 yes
O29 C20 1.79066 1_555 6_665 yes
O29 Ti25 2.00047 1_555 1_555 yes
O29 Ti25 2.00047 1_555 7_555 yes
O30 Ti25 2.00392 1_555 1_555 yes
O30 Ti25 2.00392 1_555 8_555 yes
C31 O26 1.32413 1_555 1_555 yes
C31 O26 1.32413 1_555 7_555 yes
C31 C32 1.42916 1_555 1_555 yes
C32 C27 1.41089 1_555 1_555 yes
C32 C27 1.41089 1_555 7_555 yes
C32 C31 1.42916 1_555 1_555 yes
C33 O1 1.20175 1_555 1_555 yes
C33 O1 1.20175 1_555 8_555 yes
C33 C9 1.12808 1_555 18_544 yes
C33 C9 1.12808 1_555 23_454 yes
C33 C34 1.67165 1_555 1_555 yes
C34 C2 1.40931 1_555 1_555 yes
C34 C2 1.40931 1_555 8_555 yes
C34 C8 1.56313 1_555 11_566 yes
C34 C8 1.56313 1_555 14_656 yes
C34 C9 0.62133 1_555 18_544 yes
C34 C9 0.62133 1_555 23_454 yes
C34 C12 1.74039 1_555 10_566 yes
C34 C12 1.74039 1_555 15_656 yes
C34 C17 0.97201 1_555 26_455 yes
C34 C17 0.97201 1_555 31_545 yes
C34 C33 1.67165 1_555 1_555 yes
Ow18 Ow18 1.56(21) 1_555 9_556 yes
